data_1577169
loop_
_publ_author_name
'Leypold, Mario'
'Poli, Lorenzo'
'Earl, Max'
'Putra, Okky D.'
'Kwapien, Karolina'
'Lewis, Richard J.'
'Murphy, John J.'
'Passamonti, Marta'
'von Sydow, Lena M.'
'Spelling, Victor'
'Asproudis, Ioannis'
'Sardana, Malvika'
'Gatti, Claudia'
'Seki, Hikaru'
'Lemaitre, Thomas'
'Juskaite, Radvile'
'Gopalakrishnan, Ranganath'
'Francis, Stuart J.'
'Gardelli, Cristina'
'Norrby, Per-Ola'
'Czechtizky, Werngard'

_publ_section_title
;
 Regioselective synthesis of aza-saccharins via anionic [1,4] Fries-type
 rearrangement of aryl sulfonimidoyl fluorides
;
_journal_name_full 'Chemical Science'
_journal_paper_doi 10.1039/D6SC00432F
_journal_year 2026
_chemical_formula_moiety 'C18 H12 Br Cl N4 O2 S'
_chemical_formula_sum 'C18 H12 Br Cl N4 O2 S'
_chemical_formula_weight 463.74
_space_group_crystal_system monoclinic
_space_group_IT_number 15
_space_group_name_Hall '-C 2yc'
_space_group_name_H-M_alt 'C 1 2/c 1'
_atom_sites_solution_hydrogens geom
_audit_creation_date 2023-06-21
_audit_creation_method
;
Olex2 1.5
(compiled 2023.03.06 svn.rbb2c1857 for OlexSys, GUI svn.r6748)
;
_audit_update_record
;
2025-12-18 deposited with the CCDC.	2026-04-17 downloaded from the CCDC.
;
_cell_angle_alpha 90
_cell_angle_beta 105.1320(10)
_cell_angle_gamma 90
_cell_formula_units_Z 8
_cell_length_a 22.8880(3)
_cell_length_b 12.47300(10)
_cell_length_c 12.9999(2)
_cell_measurement_reflns_used 12860
_cell_measurement_temperature 100(2)
_cell_measurement_theta_max 76.1690
_cell_measurement_theta_min 3.9790
_cell_volume 3582.56(8)
_computing_cell_refinement 'CrysAlisPro 1.171.42.46a (Rigaku OD, 2022)'
_computing_data_collection 'CrysAlisPro 1.171.42.46a (Rigaku OD, 2022)'
_computing_data_reduction 'CrysAlisPro 1.171.42.46a (Rigaku OD, 2022)'
_computing_molecular_graphics 'Olex2 1.5 (Dolomanov et al., 2009)'
_computing_publication_material 'Olex2 1.5 (Dolomanov et al., 2009)'
_computing_structure_refinement 'SHELXL 2018/3 (Sheldrick, 2015)'
_computing_structure_solution 'SHELXT 2018/2 (Sheldrick, 2018)'
_diffrn_ambient_temperature 100(2)
_diffrn_detector_area_resol_mean 10.0000
_diffrn_detector_type 'HyPix-Arc 100'
_diffrn_measured_fraction_theta_full 0.999
_diffrn_measured_fraction_theta_max 0.935
_diffrn_measurement_details
;
List of Runs (angles in degrees, time in seconds):

  # Type    Start    End  Width  t~exp~   \w     \q     \k     \f   Frames
#--------------------------------------------------------------------------
  1  \w    -13.00  86.00   0.50    1.00    --   50.45 -93.00-106.00  198
  2  \w    -80.00  17.00   0.50    1.00    --  -51.01  93.00   4.00  194
  3  \w    -80.00 -12.00   0.50    3.00    --  -79.95  93.00   4.00  136
  4  \w   -148.00 -83.00   0.50    3.00    --  -79.95 -93.00-106.00  130
  5  \w    104.00 164.00   0.50    3.00    --   96.59  93.00   4.00  120
  6  \w     29.00 106.00   0.50    3.00    --   96.59 -93.00-106.00  154
  7  \w     41.00 105.00   0.50    3.00    --  108.39 -93.00-106.00  128
  8  \w    104.00 176.00   0.50    3.00    --  108.39  93.00   4.00  144
  9  \w     80.00 119.00   0.50    1.00    --   50.45  77.00  30.00   78
 10  \w   -119.00 -80.00   0.50    1.00    --  -51.01 -77.00 -90.00   78
 11  \w   -119.00 -80.00   0.50    1.00    --  -51.01 -77.00 -60.00   78
 12  \w   -119.00 -80.00   0.50    1.00    --  -51.01 -77.00  60.00   78
 13  \w   -148.00 -80.00   0.50    3.00    --  -79.95 -77.00   0.00  136
 14  \w     34.00 112.00   0.50    3.00    --   96.59-125.00-120.00  156
 15  \w     34.00 112.00   0.50    3.00    --   96.59-125.00  90.00  156
 16  \w     19.00 113.00   0.50    3.00    --   96.59 -45.00  90.00  188
 17  \w     28.00 105.00   0.50    3.00    --   96.59 -95.00   0.00  154
 18  \w     80.00 165.00   0.50    3.00    --   96.59  77.00 -60.00  170
 19  \w     95.00 178.00   0.50    3.00    --  108.39 125.00 -60.00  166
 20  \w   -126.00 -31.00   0.50    1.00    --  -51.01 -57.00 -60.00  190
 21  \w   -126.00 -31.00   0.50    1.00    --  -51.01 -57.00 120.00  190
 22  \w   -126.00 -31.00   0.50    1.00    --  -51.01 -57.00  30.00  190
 23  \w   -125.00 -76.00   0.50    1.00    --  -51.01-125.00-180.00   98
 24  \w   -126.00 -31.00   0.50    1.00    --  -51.01 -57.00-180.00  190
 25  \w     76.00 176.00   0.50    3.00    --   96.59  30.00 120.00  200
;
_diffrn_measurement_device 'four-circle diffractometer'
_diffrn_measurement_device_type 'XtaLAB Synergy, Dualflex, HyPix-Arc 100'
_diffrn_measurement_method '\w scans'
_diffrn_radiation_type CuK\a
_diffrn_radiation_wavelength 1.54184
_diffrn_reflns_av_R_equivalents 0.0388
_diffrn_reflns_av_unetI/netI 0.0234
_diffrn_reflns_Laue_measured_fraction_full 0.999
_diffrn_reflns_Laue_measured_fraction_max 0.935
_diffrn_reflns_limit_h_max 26
_diffrn_reflns_limit_h_min -29
_diffrn_reflns_limit_k_max 15
_diffrn_reflns_limit_k_min -15
_diffrn_reflns_limit_l_max 16
_diffrn_reflns_limit_l_min -14
_diffrn_reflns_number 23294
_diffrn_reflns_point_group_measured_fraction_full 0.999
_diffrn_reflns_point_group_measured_fraction_max 0.935
_diffrn_reflns_theta_full 67.684
_diffrn_reflns_theta_max 79.297
_diffrn_reflns_theta_min 4.002
_exptl_absorpt_coefficient_mu 5.792
_exptl_absorpt_correction_T_max 1.000
_exptl_absorpt_correction_T_min 0.792
_exptl_absorpt_correction_type gaussian
_exptl_absorpt_process_details
;
CrysAlisPro 1.171.42.46a (Rigaku Oxford Diffraction, 2022)
Numerical absorption correction based on gaussian integration over
a multifaceted crystal model
Empirical absorption correction using spherical harmonics,
implemented in SCALE3 ABSPACK scaling algorithm.
;
_exptl_crystal_colour 'clear colourless'
_exptl_crystal_colour_lustre clear
_exptl_crystal_colour_primary colourless
_exptl_crystal_density_diffrn 1.720
_exptl_crystal_description block
_exptl_crystal_F_000 1856
_exptl_crystal_preparation 'The material was recrystallized from DMSO by slow evaporation'
_exptl_crystal_recrystallization_method 'The material was recrystallised from DMSO by slow evaporation'
_exptl_crystal_size_max 0.135
_exptl_crystal_size_mid 0.032
_exptl_crystal_size_min 0.023
_refine_diff_density_max 1.089
_refine_diff_density_min -0.796
_refine_diff_density_rms 0.090
_refine_ls_extinction_method none
_refine_ls_goodness_of_fit_ref 1.041
_refine_ls_hydrogen_treatment constr
_refine_ls_matrix_type full
_refine_ls_number_parameters 264
_refine_ls_number_reflns 3636
_refine_ls_number_restraints 23
_refine_ls_restrained_S_all 1.184
_refine_ls_R_factor_all 0.0487
_refine_ls_R_factor_gt 0.0429
_refine_ls_shift/su_max 0.001
_refine_ls_shift/su_mean 0.000
_refine_ls_structure_factor_coef Fsqd
_refine_ls_weighting_details 'w=1/[\s^2^(Fo^2^)+(0.0631P)^2^+14.9537P] where P=(Fo^2^+2Fc^2^)/3'
_refine_ls_weighting_scheme calc
_refine_ls_wR_factor_gt 0.1154
_refine_ls_wR_factor_ref 0.1215
_reflns_Friedel_coverage 0.000
_reflns_number_gt 3242
_reflns_number_total 3636
_reflns_threshold_expression 'I > 2\s(I)'
_cod_data_source_file d6sc00432f2.cif
_cod_data_source_block en13605-22_dmso
_cod_database_code 1577169
_shelx_shelxl_version_number 2018/3
_shelx_space_group_comment
;
The symmetry employed for this shelxl refinement is uniquely defined
by the following loop, which should always be used as a source of
symmetry information in preference to the above space-group names.
They are only intended as comments.
;
_shelx_estimated_absorpt_t_max 0.878
_shelx_estimated_absorpt_t_min 0.509
_olex2_refinement_description
;
1. Fixed Uiso
 At 1.2 times of:
  All C(H) groups, All N(H) groups
 At 1.5 times of:
  All C(H,H,H) groups
2. Restrained distances
 Cl1B-C16 = Cl1A-C14
 1.73 with sigma of 0.002
 Br1B-C14 = Br1A-C16
 1.875 with sigma of 0.002
 C15-Br1A \\sim Br1A-C17
 with sigma of 0.001
3. Uiso/Uaniso restraints and constraints
Br1A \\sim Cl1B: within 2A with sigma of 0.005 and sigma for terminal atoms of
0.01 within 2A
Uanis(Br1A) \\sim Ueq: with sigma of 0.001 and sigma for terminal atoms of 0.002
Uanis(Cl1B) \\sim Ueq: with sigma of 0.001 and sigma for terminal atoms of 0.002
4. Others
 Sof(Br1B)=Sof(Cl1B)=1-FVAR(1)
 Sof(Cl1A)=Sof(Br1A)=FVAR(1)
5.a Aromatic/amide H refined with riding coordinates:
 N4(H4), C1(H1), C2(H2), C3(H3), C4(H4A), C5(H5), C8(H8), C17(H17), C15(H15)
5.b Idealised Me refined as rotating group:
 C10(H10A,H10B,H10C)
;
_olex2_exptl_crystal_mounting_method 'The crystal was mounted on a MITIGEN holder in perfluoroether oil'
_olex2_submission_original_sample_id PSX_275
_olex2_submission_special_instructions 'No special instructions were received'
_oxdiff_exptl_absorpt_empirical_details
;
Empirical correction (ABSPACK) includes:
- Absorption correction using spherical harmonics
- Frame scaling
;

loop_
_space_group_symop_operation_xyz
'x, y, z'
'-x, y, -z+1/2'
'x+1/2, y+1/2, z'
'-x+1/2, y+1/2, -z+1/2'
'-x, -y, -z'
'x, -y, z-1/2'
'-x+1/2, -y+1/2, -z'
'x+1/2, -y+1/2, z-1/2'

loop_
_atom_site_label
_atom_site_type_symbol
_atom_site_fract_x
_atom_site_fract_y
_atom_site_fract_z
_atom_site_U_iso_or_equiv
_atom_site_adp_type
_atom_site_occupancy
_atom_site_site_symmetry_order
_atom_site_calc_flag
_atom_site_refinement_flags_posn
_atom_site_refinement_flags_adp
_atom_site_refinement_flags_occupancy
_atom_site_disorder_assembly
_atom_site_disorder_group
Cl1A Cl 0.4957(5) 0.1099(4) 0.5840(10) 0.0379(12) Uani 0.582(2) 1 d D . P A 1
Br1A Br 0.45882(10) 0.54054(13) 0.5993(2) 0.0533(6) Uani 0.582(2) 1 d D U P A 1
S1 S 0.68259(3) 0.33507(6) 0.79225(6) 0.02232(18) Uani 1 1 d . . . . .
O1 O 0.68511(11) 0.36171(19) 0.90082(18) 0.0340(5) Uani 1 1 d . . . . .
O2 O 0.63299(9) 0.06882(16) 0.69747(17) 0.0233(4) Uani 1 1 d . . . . .
N1 N 0.69058(11) 0.21088(19) 0.7727(2) 0.0221(5) Uani 1 1 d . . . . .
N2 N 0.72880(12) 0.4077(2) 0.7546(2) 0.0245(5) Uani 1 1 d . . . . .
N3 N 0.69626(10) 0.35104(18) 0.57349(19) 0.0186(5) Uani 1 1 d . . . . .
N4 N 0.77851(11) 0.46737(18) 0.63625(19) 0.0193(5) Uani 1 1 d . . . . .
H4 H 0.801923 0.502026 0.690518 0.023 Uiso 1 1 calc R U . . .
C1 C 0.61951(13) 0.2326(2) 0.4110(3) 0.0254(6) Uani 1 1 d . . . . .
H1 H 0.615190 0.229158 0.481607 0.030 Uiso 1 1 calc R U . . .
C2 C 0.58109(14) 0.1729(3) 0.3305(3) 0.0338(8) Uani 1 1 d . . . . .
H2 H 0.550549 0.129232 0.346248 0.041 Uiso 1 1 calc R U . . .
C3 C 0.58752(14) 0.1774(3) 0.2266(3) 0.0337(8) Uani 1 1 d . . . . .
H3 H 0.561762 0.135933 0.171891 0.040 Uiso 1 1 calc R U . . .
C4 C 0.63142(15) 0.2422(3) 0.2037(3) 0.0324(7) Uani 1 1 d . . . . .
H4A H 0.635405 0.246239 0.132864 0.039 Uiso 1 1 calc R U . . .
C5 C 0.66991(14) 0.3018(3) 0.2844(3) 0.0270(6) Uani 1 1 d . . . . .
H5 H 0.700226 0.345842 0.268279 0.032 Uiso 1 1 calc R U . . .
C6 C 0.66419(12) 0.2972(2) 0.3885(2) 0.0201(6) Uani 1 1 d . . . . .
C7 C 0.70593(12) 0.3584(2) 0.4756(2) 0.0174(5) Uani 1 1 d . . . . .
C8 C 0.75262(13) 0.4207(2) 0.4563(2) 0.0196(5) Uani 1 1 d . . . . .
H8 H 0.759221 0.423737 0.387183 0.024 Uiso 1 1 calc R U . . .
C9 C 0.78888(12) 0.4777(2) 0.5394(2) 0.0198(6) Uani 1 1 d . . . . .
C10 C 0.83734(14) 0.5530(3) 0.5275(3) 0.0267(6) Uani 1 1 d . . . . .
H10A H 0.821513 0.626432 0.519868 0.040 Uiso 1 1 calc R U . . .
H10B H 0.850588 0.533608 0.464090 0.040 Uiso 1 1 calc R U . . .
H10C H 0.871752 0.548529 0.590674 0.040 Uiso 1 1 calc R U . . .
C11 C 0.73310(13) 0.4052(2) 0.6530(2) 0.0196(6) Uani 1 1 d . . . . .
C12 C 0.63826(13) 0.1656(2) 0.7164(2) 0.0196(5) Uani 1 1 d . . . . .
C17 C 0.57138(13) 0.4398(2) 0.6887(3) 0.0309(7) Uani 1 1 d D . . . .
H17 H 0.587130 0.509393 0.708909 0.037 Uiso 1 1 calc R U . . .
C16 C 0.51175(14) 0.4236(2) 0.6342(3) 0.0351(8) Uani 1 1 d D . . . .
C15 C 0.48908(14) 0.3206(2) 0.6035(3) 0.0338(8) Uani 1 1 d D . . . .
H15 H 0.447622 0.311035 0.567368 0.041 Uiso 1 1 calc R U . . .
C14 C 0.52714(13) 0.23358(16) 0.6260(2) 0.0264(6) Uani 1 1 d D . . . .
C13 C 0.58745(12) 0.2455(2) 0.6815(2) 0.0206(6) Uani 1 1 d . . . . .
C18 C 0.60720(13) 0.3481(2) 0.7124(2) 0.0229(6) Uani 1 1 d . . . . .
Br1B Br 0.4967(3) 0.0986(2) 0.5760(5) 0.0367(10) Uani 0.418(2) 1 d D . P A 2
Cl1B Cl 0.4696(3) 0.5412(3) 0.6106(7) 0.0359(10) Uani 0.418(2) 1 d D U P A 2

loop_
_atom_site_aniso_label
_atom_site_aniso_U_11
_atom_site_aniso_U_22
_atom_site_aniso_U_33
_atom_site_aniso_U_23
_atom_site_aniso_U_13
_atom_site_aniso_U_12
Cl1A 0.0276(19) 0.0370(17) 0.049(2) -0.0082(14) 0.0094(15) -0.0127(14)
Br1A 0.0498(9) 0.0602(8) 0.0614(10) 0.0397(6) 0.0351(8) 0.0387(6)
S1 0.0233(3) 0.0209(4) 0.0246(4) -0.0037(3) 0.0096(3) -0.0063(3)
O1 0.0445(14) 0.0357(12) 0.0273(11) -0.0086(10) 0.0191(10) -0.0159(11)
O2 0.0253(10) 0.0153(9) 0.0295(11) -0.0001(8) 0.0073(9) 0.0006(8)
N1 0.0172(11) 0.0213(12) 0.0269(12) 0.0028(10) 0.0041(9) -0.0012(9)
N2 0.0265(13) 0.0230(12) 0.0264(13) -0.0057(10) 0.0112(10) -0.0099(10)
N3 0.0166(11) 0.0146(10) 0.0245(12) -0.0016(9) 0.0052(9) -0.0001(8)
N4 0.0190(11) 0.0160(11) 0.0234(12) -0.0019(9) 0.0065(9) -0.0040(9)
C1 0.0189(13) 0.0268(15) 0.0281(15) -0.0035(12) 0.0020(11) -0.0014(11)
C2 0.0195(15) 0.0324(17) 0.0445(19) -0.0055(15) -0.0009(13) -0.0042(13)
C3 0.0230(15) 0.0354(18) 0.0355(18) -0.0105(14) -0.0050(13) 0.0011(13)
C4 0.0300(16) 0.0370(18) 0.0259(15) -0.0077(14) -0.0001(13) 0.0048(14)
C5 0.0215(14) 0.0272(15) 0.0305(16) -0.0029(13) 0.0038(12) 0.0031(12)
C6 0.0160(12) 0.0142(12) 0.0279(14) -0.0005(11) 0.0020(10) 0.0045(10)
C7 0.0152(12) 0.0126(11) 0.0233(13) -0.0006(10) 0.0028(10) 0.0047(10)
C8 0.0202(13) 0.0173(12) 0.0202(13) 0.0006(11) 0.0029(11) -0.0006(10)
C9 0.0184(13) 0.0146(12) 0.0274(14) 0.0010(11) 0.0076(11) 0.0013(10)
C10 0.0259(15) 0.0258(15) 0.0312(16) -0.0023(12) 0.0123(12) -0.0077(12)
C11 0.0186(13) 0.0155(13) 0.0258(14) -0.0009(11) 0.0080(11) 0.0006(10)
C12 0.0189(13) 0.0188(13) 0.0228(13) 0.0025(11) 0.0087(11) 0.0003(10)
C17 0.0385(18) 0.0200(14) 0.0420(19) 0.0050(13) 0.0242(15) 0.0060(13)
C16 0.0333(17) 0.0338(17) 0.045(2) 0.0182(15) 0.0216(15) 0.0182(14)
C15 0.0213(15) 0.048(2) 0.0341(17) 0.0149(15) 0.0100(13) 0.0087(14)
C14 0.0193(14) 0.0314(16) 0.0291(15) 0.0048(13) 0.0073(12) -0.0028(12)
C13 0.0177(13) 0.0201(13) 0.0257(14) 0.0046(11) 0.0089(11) 0.0015(11)
C18 0.0226(14) 0.0208(14) 0.0291(15) 0.0020(12) 0.0135(12) 0.0010(11)
Br1B 0.0243(12) 0.0348(10) 0.0432(16) 0.0047(10) -0.0051(12) -0.0111(9)
Cl1B 0.0340(15) 0.0288(14) 0.0465(16) 0.0140(12) 0.0132(12) 0.0132(10)

loop_
_atom_type_symbol
_atom_type_description
_atom_type_scat_dispersion_real
_atom_type_scat_dispersion_imag
_atom_type_scat_source
C C 0.0181 0.0091 'International Tables Vol C Tables 4.2.6.8 and 6.1.1.4'
H H 0.0000 0.0000 'International Tables Vol C Tables 4.2.6.8 and 6.1.1.4'
Br Br -0.6763 1.2805 'International Tables Vol C Tables 4.2.6.8 and 6.1.1.4'
Cl Cl 0.3639 0.7018 'International Tables Vol C Tables 4.2.6.8 and 6.1.1.4'
N N 0.0311 0.0180 'International Tables Vol C Tables 4.2.6.8 and 6.1.1.4'
O O 0.0492 0.0322 'International Tables Vol C Tables 4.2.6.8 and 6.1.1.4'
S S 0.3331 0.5567 'International Tables Vol C Tables 4.2.6.8 and 6.1.1.4'

loop_
_exptl_crystal_face_index_h
_exptl_crystal_face_index_k
_exptl_crystal_face_index_l
_exptl_crystal_face_perp_dist
-5 -4 -3 0.0169
-5 0 1 0.0493
5 0 -2 0.0763
-5 4 -5 0.0147
5 -4 5 0.0083
5 5 3 0.0078
-5 3 5 0.0448
-5 3 -1 0.0273
5 -1 -5 0.0711

loop_
_geom_angle_atom_site_label_1
_geom_angle_atom_site_label_2
_geom_angle_atom_site_label_3
_geom_angle
_geom_angle_site_symmetry_1
_geom_angle_site_symmetry_3
_geom_angle_publ_flag
O1 S1 N1 113.95(14) . . ?
O1 S1 N2 108.43(13) . . ?
O1 S1 C18 109.69(15) . . ?
N1 S1 C18 97.54(13) . . ?
N2 S1 N1 113.54(14) . . ?
N2 S1 C18 113.43(14) . . ?
C12 N1 S1 111.77(19) . . ?
C11 N2 S1 121.3(2) . . ?
C11 N3 C7 118.0(2) . . ?
C9 N4 H4 118.9 . . ?
C9 N4 C11 122.2(2) . . ?
C11 N4 H4 118.9 . . ?
C2 C1 H1 119.8 . . ?
C6 C1 H1 119.8 . . ?
C6 C1 C2 120.4(3) . . ?
C1 C2 H2 120.0 . . ?
C1 C2 C3 120.0(3) . . ?
C3 C2 H2 120.0 . . ?
C2 C3 H3 120.1 . . ?
C4 C3 C2 119.9(3) . . ?
C4 C3 H3 120.1 . . ?
C3 C4 H4A 119.9 . . ?
C3 C4 C5 120.1(3) . . ?
C5 C4 H4A 119.9 . . ?
C4 C5 H5 119.8 . . ?
C6 C5 C4 120.5(3) . . ?
C6 C5 H5 119.8 . . ?
C1 C6 C5 119.2(3) . . ?
C1 C6 C7 119.9(3) . . ?
C5 C6 C7 120.9(3) . . ?
N3 C7 C6 116.9(2) . . ?
N3 C7 C8 121.9(2) . . ?
C8 C7 C6 121.2(3) . . ?
C7 C8 H8 120.7 . . ?
C9 C8 C7 118.7(3) . . ?
C9 C8 H8 120.7 . . ?
N4 C9 C8 117.8(3) . . ?
N4 C9 C10 118.3(3) . . ?
C8 C9 C10 123.8(3) . . ?
C9 C10 H10A 109.5 . . ?
C9 C10 H10B 109.5 . . ?
C9 C10 H10C 109.5 . . ?
H10A C10 H10B 109.5 . . ?
H10A C10 H10C 109.5 . . ?
H10B C10 H10C 109.5 . . ?
N2 C11 N4 113.4(2) . . ?
N3 C11 N2 125.2(3) . . ?
N3 C11 N4 121.3(3) . . ?
O2 C12 N1 122.9(3) . . ?
O2 C12 C13 124.0(3) . . ?
N1 C12 C13 113.0(2) . . ?
C16 C17 H17 122.0 . . ?
C16 C17 C18 116.1(3) . . ?
C18 C17 H17 122.0 . . ?
C17 C16 Br1A 120.1(3) . . ?
C17 C16 C15 121.5(2) . . ?
C17 C16 Cl1B 113.4(3) . . ?
C15 C16 Br1A 118.4(2) . . ?
C15 C16 Cl1B 125.1(3) . . ?
C16 C15 H15 120.2 . . ?
C14 C15 C16 119.7(3) . . ?
C14 C15 H15 120.2 . . ?
C15 C14 Cl1A 116.7(5) . . ?
C15 C14 C13 121.0(2) . . ?
C15 C14 Br1B 118.6(3) . . ?
C13 C14 Cl1A 122.3(5) . . ?
C13 C14 Br1B 120.4(3) . . ?
C14 C13 C12 132.0(3) . . ?
C18 C13 C12 110.9(2) . . ?
C18 C13 C14 117.1(2) . . ?
C17 C18 S1 129.1(2) . . ?
C13 C18 S1 106.2(2) . . ?
C13 C18 C17 124.5(3) . . ?

loop_
_geom_bond_atom_site_label_1
_geom_bond_atom_site_label_2
_geom_bond_distance
_geom_bond_site_symmetry_2
_geom_bond_publ_flag
Cl1A C14 1.729(2) . ?
Br1A C16 1.8745(18) . ?
S1 O1 1.436(2) . ?
S1 N1 1.588(3) . ?
S1 N2 1.565(2) . ?
S1 C18 1.774(3) . ?
O2 C12 1.232(4) . ?
N1 C12 1.353(4) . ?
N2 C11 1.351(4) . ?
N3 C7 1.351(4) . ?
N3 C11 1.334(4) . ?
N4 H4 0.8800 . ?
N4 C9 1.347(4) . ?
N4 C11 1.359(4) . ?
C1 H1 0.9500 . ?
C1 C2 1.393(4) . ?
C1 C6 1.392(4) . ?
C2 H2 0.9500 . ?
C2 C3 1.397(5) . ?
C3 H3 0.9500 . ?
C3 C4 1.382(5) . ?
C4 H4A 0.9500 . ?
C4 C5 1.395(4) . ?
C5 H5 0.9500 . ?
C5 C6 1.394(4) . ?
C6 C7 1.488(4) . ?
C7 C8 1.396(4) . ?
C8 H8 0.9500 . ?
C8 C9 1.376(4) . ?
C9 C10 1.492(4) . ?
C10 H10A 0.9800 . ?
C10 H10B 0.9800 . ?
C10 H10C 0.9800 . ?
C12 C13 1.509(4) . ?
C17 H17 0.9500 . ?
C17 C16 1.379(5) . ?
C17 C18 1.394(4) . ?
C16 C15 1.404(5) . ?
C16 Cl1B 1.738(2) . ?
C15 H15 0.9500 . ?
C15 C14 1.374(4) . ?
C14 C13 1.389(4) . ?
C14 Br1B 1.8725(19) . ?
C13 C18 1.382(4) . ?

loop_
_geom_torsion_atom_site_label_1
_geom_torsion_atom_site_label_2
_geom_torsion_atom_site_label_3
_geom_torsion_atom_site_label_4
_geom_torsion
_geom_torsion_site_symmetry_1
_geom_torsion_site_symmetry_2
_geom_torsion_site_symmetry_3
_geom_torsion_site_symmetry_4
_geom_torsion_publ_flag
Cl1A C14 C13 C12 1.2(7) . . . . ?
Cl1A C14 C13 C18 -179.0(6) . . . . ?
Br1A C16 C15 C14 178.6(3) . . . . ?
S1 N1 C12 O2 -175.6(2) . . . . ?
S1 N1 C12 C13 3.5(3) . . . . ?
S1 N2 C11 N3 6.7(4) . . . . ?
S1 N2 C11 N4 -175.4(2) . . . . ?
O1 S1 N1 C12 109.3(2) . . . . ?
O1 S1 N2 C11 -175.4(2) . . . . ?
O1 S1 C18 C17 64.5(3) . . . . ?
O1 S1 C18 C13 -111.5(2) . . . . ?
O2 C12 C13 C14 1.0(5) . . . . ?
O2 C12 C13 C18 -178.8(3) . . . . ?
N1 S1 N2 C11 56.9(3) . . . . ?
N1 S1 C18 C17 -176.7(3) . . . . ?
N1 S1 C18 C13 7.3(2) . . . . ?
N1 C12 C13 C14 -178.0(3) . . . . ?
N1 C12 C13 C18 2.2(3) . . . . ?
N2 S1 N1 C12 -125.9(2) . . . . ?
N2 S1 C18 C17 -56.9(3) . . . . ?
N2 S1 C18 C13 127.1(2) . . . . ?
N3 C7 C8 C9 -1.3(4) . . . . ?
C1 C2 C3 C4 -0.9(5) . . . . ?
C1 C6 C7 N3 -2.7(4) . . . . ?
C1 C6 C7 C8 177.6(3) . . . . ?
C2 C1 C6 C5 0.2(4) . . . . ?
C2 C1 C6 C7 -178.5(3) . . . . ?
C2 C3 C4 C5 1.0(5) . . . . ?
C3 C4 C5 C6 -0.5(5) . . . . ?
C4 C5 C6 C1 -0.1(4) . . . . ?
C4 C5 C6 C7 178.5(3) . . . . ?
C5 C6 C7 N3 178.6(2) . . . . ?
C5 C6 C7 C8 -1.1(4) . . . . ?
C6 C1 C2 C3 0.3(5) . . . . ?
C6 C7 C8 C9 178.4(2) . . . . ?
C7 N3 C11 N2 178.8(3) . . . . ?
C7 N3 C11 N4 1.0(4) . . . . ?
C7 C8 C9 N4 2.2(4) . . . . ?
C7 C8 C9 C10 -175.5(3) . . . . ?
C9 N4 C11 N2 -178.1(2) . . . . ?
C9 N4 C11 N3 -0.1(4) . . . . ?
C11 N3 C7 C6 180.0(2) . . . . ?
C11 N3 C7 C8 -0.3(4) . . . . ?
C11 N4 C9 C8 -1.5(4) . . . . ?
C11 N4 C9 C10 176.3(3) . . . . ?
C12 C13 C18 S1 -6.0(3) . . . . ?
C12 C13 C18 C17 177.7(3) . . . . ?
C17 C16 C15 C14 -1.4(5) . . . . ?
C16 C17 C18 S1 -172.7(3) . . . . ?
C16 C17 C18 C13 2.7(5) . . . . ?
C16 C15 C14 Cl1A -179.3(6) . . . . ?
C16 C15 C14 C13 1.9(5) . . . . ?
C16 C15 C14 Br1B -176.0(4) . . . . ?
C15 C14 C13 C12 179.9(3) . . . . ?
C15 C14 C13 C18 -0.3(4) . . . . ?
C14 C13 C18 S1 174.1(2) . . . . ?
C14 C13 C18 C17 -2.1(5) . . . . ?
C18 S1 N1 C12 -6.2(2) . . . . ?
C18 S1 N2 C11 -53.2(3) . . . . ?
C18 C17 C16 Br1A 179.2(3) . . . . ?
C18 C17 C16 C15 -0.8(5) . . . . ?
C18 C17 C16 Cl1B 178.5(4) . . . . ?
Br1B C14 C13 C12 -2.2(5) . . . . ?
Br1B C14 C13 C18 177.6(4) . . . . ?
Cl1B C16 C15 C14 179.4(5) . . . . ?
